data_4105105
loop_
_publ_author_name
'Michael T. Mock'
'Robert G. Potter'
'Donald M. Camaioni'
'Jun Li'
'William G. Dougherty'
'W. Scott Kassel'
'Brendan Twamley'
'Daniel L. DuBois'

_publ_section_title
;
 Thermodynamic Studies and Hydride Transfer Reactions from a Rhodium
 Complex to BX3 Compounds
;
_journal_name_full 'Journal of the American Chemical Society'
_journal_page_first 14454
_journal_page_last 14465
_journal_paper_doi 10.1021/ja905287q
_journal_volume 131
_journal_year 2009
_chemical_formula_sum 'C18 H37 P4 Rh S'
_chemical_formula_weight 512.33
_chemical_name_systematic
; 
 ? 
;
_space_group_IT_number 15
_symmetry_cell_setting monoclinic
_symmetry_space_group_name_Hall '-C 2yc'
_symmetry_space_group_name_H-M 'C 1 2/c 1'
_atom_sites_solution_hydrogens geom
_atom_sites_solution_primary direct
_atom_sites_solution_secondary difmap
_audit_creation_method SHELXL-97
_cell_angle_alpha 90.00
_cell_angle_beta 100.9970(10)
_cell_angle_gamma 90.00
_cell_formula_units_Z 8
_cell_length_a 30.0678(5)
_cell_length_b 9.32770(10)
_cell_length_c 17.4534(3)
_cell_measurement_reflns_used 6338
_cell_measurement_temperature 100(2)
_cell_measurement_theta_max 67.30
_cell_measurement_theta_min 4.97
_cell_volume 4805.15(13)
_computing_cell_refinement 'Bruker SAINT'
_computing_data_collection 'Bruker APEX2'
_computing_data_reduction 'Bruker SAINT'
_computing_molecular_graphics 'Bruker SHELXTL'
_computing_publication_material 'Bruker SHELXTL'
_computing_structure_refinement 'SHELXL-97 (Sheldrick, 2008)'
_computing_structure_solution 'SHELXS-97 (Sheldrick, 2008)'
_diffrn_ambient_temperature 100(2)
_diffrn_measured_fraction_theta_full 0.985
_diffrn_measured_fraction_theta_max 0.966
_diffrn_measurement_device_type 'Bruker APEX-II CCD'
_diffrn_measurement_method '\f and \w scans'
_diffrn_radiation_monochromator graphite
_diffrn_radiation_source 'fine-focus sealed tube'
_diffrn_radiation_type CuK\a
_diffrn_radiation_wavelength 1.54178
_diffrn_reflns_av_R_equivalents 0.0191
_diffrn_reflns_av_sigmaI/netI 0.0203
_diffrn_reflns_limit_h_max 33
_diffrn_reflns_limit_h_min -36
_diffrn_reflns_limit_k_max 11
_diffrn_reflns_limit_k_min -9
_diffrn_reflns_limit_l_max 20
_diffrn_reflns_limit_l_min -20
_diffrn_reflns_number 12504
_diffrn_reflns_theta_full 67.00
_diffrn_reflns_theta_max 68.96
_diffrn_reflns_theta_min 2.99
_exptl_absorpt_coefficient_mu 9.062
_exptl_absorpt_correction_T_max 0.6215
_exptl_absorpt_correction_T_min 0.4862
_exptl_absorpt_correction_type multi-scan
_exptl_absorpt_process_details SADABS
_exptl_crystal_colour yellow
_exptl_crystal_density_diffrn 1.416
_exptl_crystal_description block
_exptl_crystal_F_000 2128
_exptl_crystal_size_max 0.09
_exptl_crystal_size_mid 0.07
_exptl_crystal_size_min 0.06
_refine_diff_density_max 0.521
_refine_diff_density_min -0.427
_refine_diff_density_rms 0.066
_refine_ls_extinction_method none
_refine_ls_goodness_of_fit_ref 1.029
_refine_ls_hydrogen_treatment constr
_refine_ls_matrix_type full
_refine_ls_number_parameters 227
_refine_ls_number_reflns 4312
_refine_ls_number_restraints 0
_refine_ls_restrained_S_all 1.029
_refine_ls_R_factor_all 0.0242
_refine_ls_R_factor_gt 0.0225
_refine_ls_shift/su_max 0.001
_refine_ls_shift/su_mean 0.000
_refine_ls_structure_factor_coef Fsqd
_refine_ls_weighting_details 'calc w=1/[\s^2^(Fo^2^)+(0.0387P)^2^+3.8835P] where P=(Fo^2^+2Fc^2^)/3'
_refine_ls_weighting_scheme calc
_refine_ls_wR_factor_gt 0.0588
_refine_ls_wR_factor_ref 0.0598
_reflns_number_gt 4075
_reflns_number_total 4312
_reflns_threshold_expression >2sigma(I)
_cod_data_source_file ja905287q_si_002.cif
_cod_data_source_block pnl016
_cod_database_code 4105105

loop_
_symmetry_equiv_pos_as_xyz
'x, y, z'
'-x, y, -z+1/2'
'x+1/2, y+1/2, z'
'-x+1/2, y+1/2, -z+1/2'
'-x, -y, -z'
'x, -y, z-1/2'
'-x+1/2, -y+1/2, -z'
'x+1/2, -y+1/2, z-1/2'

loop_
_atom_site_label
_atom_site_type_symbol
_atom_site_fract_x
_atom_site_fract_y
_atom_site_fract_z
_atom_site_U_iso_or_equiv
_atom_site_adp_type
_atom_site_occupancy
_atom_site_symmetry_multiplicity
_atom_site_calc_flag
_atom_site_refinement_flags
Rh1 Rh 0.0000 0.63858(2) 0.2500 0.01560(7) Uani 1 2 d S
Rh2 Rh 0.2500 0.7500 0.0000 0.01411(7) Uani 1 2 d S
P1 P 0.036610(18) 0.47441(6) 0.18766(3) 0.02396(12) Uani 1 1 d .
P2 P 0.038934(17) 0.80247(6) 0.19202(3) 0.02193(12) Uani 1 1 d .
P3 P 0.300337(17) 0.58593(5) 0.06427(3) 0.01819(11) Uani 1 1 d .
P4 P 0.250392(17) 0.83959(5) 0.12219(3) 0.01832(11) Uani 1 1 d .
S1 S 0.13065(2) 0.11676(6) 0.12043(3) 0.02988(13) Uani 1 1 d .
C1 C 0.06568(8) 0.3232(3) 0.24097(16) 0.0372(6) Uani 1 1 d .
H1A H 0.0839 0.2737 0.2081 0.056 Uiso 1 1 calc R
H1B H 0.0433 0.2567 0.2550 0.056 Uiso 1 1 calc R
H1C H 0.0855 0.3579 0.2885 0.056 Uiso 1 1 calc R
C2 C 0.00373(9) 0.3876(3) 0.10129(14) 0.0329(5) Uani 1 1 d .
H2A H 0.0238 0.3275 0.0767 0.049 Uiso 1 1 calc R
H2B H -0.0103 0.4609 0.0642 0.049 Uiso 1 1 calc R
H2C H -0.0199 0.3279 0.1166 0.049 Uiso 1 1 calc R
C3 C 0.08124(9) 0.5662(3) 0.14717(18) 0.0443(7) Uani 1 1 d .
H3A H 0.1088 0.5764 0.1881 0.053 Uiso 1 1 calc R
H3B H 0.0891 0.5087 0.1040 0.053 Uiso 1 1 calc R
C4 C 0.06441(9) 0.7133(3) 0.11719(15) 0.0397(6) Uani 1 1 d .
H4A H 0.0417 0.7033 0.0684 0.048 Uiso 1 1 calc R
H4B H 0.0900 0.7711 0.1058 0.048 Uiso 1 1 calc R
C5 C 0.01320(9) 0.9622(3) 0.14146(15) 0.0362(6) Uani 1 1 d .
H5A H 0.0359 1.0139 0.1188 0.054 Uiso 1 1 calc R
H5B H 0.0018 1.0245 0.1786 0.054 Uiso 1 1 calc R
H5C H -0.0120 0.9337 0.0998 0.054 Uiso 1 1 calc R
C6 C 0.08785(8) 0.8779(3) 0.25685(14) 0.0300(5) Uani 1 1 d .
H6A H 0.1038 0.9433 0.2274 0.045 Uiso 1 1 calc R
H6B H 0.1083 0.8004 0.2790 0.045 Uiso 1 1 calc R
H6C H 0.0778 0.9305 0.2991 0.045 Uiso 1 1 calc R
C7 C 0.29248(8) 0.3935(2) 0.05038(14) 0.0272(5) Uani 1 1 d .
H7A H 0.3142 0.3424 0.0901 0.041 Uiso 1 1 calc R
H7B H 0.2975 0.3670 -0.0016 0.041 Uiso 1 1 calc R
H7C H 0.2615 0.3676 0.0552 0.041 Uiso 1 1 calc R
C8 C 0.35908(7) 0.6099(2) 0.05376(13) 0.0249(4) Uani 1 1 d .
H8A H 0.3789 0.5533 0.0936 0.037 Uiso 1 1 calc R
H8B H 0.3673 0.7115 0.0603 0.037 Uiso 1 1 calc R
H8C H 0.3626 0.5779 0.0018 0.037 Uiso 1 1 calc R
C9 C 0.30216(8) 0.6027(3) 0.16979(12) 0.0288(5) Uani 1 1 d .
H9A H 0.2770 0.5475 0.1846 0.035 Uiso 1 1 calc R
H9B H 0.3310 0.5632 0.1989 0.035 Uiso 1 1 calc R
C10 C 0.29811(8) 0.7600(2) 0.19047(13) 0.0290(5) Uani 1 1 d .
H10A H 0.3265 0.8112 0.1869 0.035 Uiso 1 1 calc R
H10B H 0.2929 0.7688 0.2446 0.035 Uiso 1 1 calc R
C11 C 0.20167(8) 0.7882(2) 0.16452(13) 0.0263(4) Uani 1 1 d .
H11A H 0.2078 0.8105 0.2204 0.039 Uiso 1 1 calc R
H11B H 0.1962 0.6851 0.1572 0.039 Uiso 1 1 calc R
H11C H 0.1749 0.8414 0.1387 0.039 Uiso 1 1 calc R
C12 C 0.25648(8) 1.0297(2) 0.14666(13) 0.0284(5) Uani 1 1 d .
H12A H 0.2672 1.0405 0.2030 0.043 Uiso 1 1 calc R
H12B H 0.2271 1.0775 0.1314 0.043 Uiso 1 1 calc R
H12C H 0.2784 1.0733 0.1187 0.043 Uiso 1 1 calc R
C13 C 0.16129(7) 0.3649(2) 0.06153(12) 0.0220(4) Uani 1 1 d .
H13A H 0.1840 0.3673 0.1075 0.026 Uiso 1 1 calc R
C14 C 0.16103(8) 0.4700(2) 0.00584(14) 0.0289(5) Uani 1 1 d .
H14A H 0.1835 0.5428 0.0137 0.035 Uiso 1 1 calc R
C15 C 0.12813(9) 0.4698(3) -0.06141(14) 0.0354(5) Uani 1 1 d .
H15A H 0.1281 0.5417 -0.1000 0.042 Uiso 1 1 calc R
C16 C 0.09520(8) 0.3639(3) -0.07213(14) 0.0334(6) Uani 1 1 d .
H16A H 0.0723 0.3640 -0.1178 0.040 Uiso 1 1 calc R
C17 C 0.09568(7) 0.2582(2) -0.01648(14) 0.0261(5) Uani 1 1 d .
H17A H 0.0729 0.1864 -0.0249 0.031 Uiso 1 1 calc R
C18 C 0.12885(7) 0.2537(2) 0.05222(13) 0.0208(4) Uani 1 1 d .

loop_
_atom_site_aniso_label
_atom_site_aniso_U_11
_atom_site_aniso_U_22
_atom_site_aniso_U_33
_atom_site_aniso_U_23
_atom_site_aniso_U_13
_atom_site_aniso_U_12
Rh1 0.01498(11) 0.01510(11) 0.01748(11) 0.000 0.00504(8) 0.000
Rh2 0.01714(11) 0.01353(11) 0.01134(11) 0.00007(6) 0.00192(8) 0.00335(7)
P1 0.0209(3) 0.0229(3) 0.0299(3) -0.0089(2) 0.0095(2) -0.0014(2)
P2 0.0232(3) 0.0228(3) 0.0196(2) -0.0011(2) 0.0037(2) -0.0087(2)
P3 0.0202(2) 0.0180(2) 0.0161(2) 0.00232(18) 0.00278(19) 0.00552(19)
P4 0.0228(3) 0.0186(2) 0.0136(2) -0.00196(17) 0.00379(19) 0.0025(2)
S1 0.0409(3) 0.0253(3) 0.0266(3) 0.0012(2) 0.0145(2) 0.0015(2)
C1 0.0317(13) 0.0336(13) 0.0445(15) -0.0105(11) 0.0027(11) 0.0131(11)
C2 0.0406(13) 0.0305(12) 0.0282(12) -0.0090(9) 0.0082(10) -0.0030(10)
C3 0.0368(14) 0.0431(15) 0.0629(18) -0.0204(13) 0.0342(13) -0.0132(12)
C4 0.0448(15) 0.0456(14) 0.0352(14) -0.0123(11) 0.0240(12) -0.0228(12)
C5 0.0359(13) 0.0324(13) 0.0355(13) 0.0120(10) -0.0052(10) -0.0132(11)
C6 0.0261(11) 0.0324(12) 0.0288(12) 0.0013(9) -0.0018(9) -0.0138(9)
C7 0.0274(11) 0.0173(10) 0.0373(13) 0.0026(9) 0.0068(9) 0.0041(9)
C8 0.0207(10) 0.0269(11) 0.0264(11) 0.0002(8) 0.0024(8) 0.0030(9)
C9 0.0349(12) 0.0367(12) 0.0146(10) 0.0058(9) 0.0042(9) 0.0142(10)
C10 0.0304(12) 0.0388(13) 0.0155(10) -0.0020(8) -0.0014(9) 0.0079(10)
C11 0.0328(12) 0.0250(10) 0.0239(11) 0.0016(9) 0.0125(9) 0.0023(9)
C12 0.0387(13) 0.0212(11) 0.0269(11) -0.0093(8) 0.0103(10) -0.0038(9)
C13 0.0181(10) 0.0256(11) 0.0224(10) -0.0055(8) 0.0043(8) 0.0012(8)
C14 0.0323(12) 0.0239(11) 0.0323(12) -0.0040(9) 0.0111(10) -0.0039(9)
C15 0.0498(15) 0.0253(12) 0.0306(12) 0.0048(9) 0.0065(11) 0.0065(11)
C16 0.0326(13) 0.0351(13) 0.0280(12) -0.0061(9) -0.0054(10) 0.0111(10)
C17 0.0203(10) 0.0251(11) 0.0317(12) -0.0092(8) 0.0021(9) 0.0017(8)
C18 0.0222(10) 0.0188(10) 0.0239(11) -0.0041(7) 0.0107(8) 0.0048(8)

loop_
_atom_type_symbol
_atom_type_description
_atom_type_scat_dispersion_real
_atom_type_scat_dispersion_imag
_atom_type_scat_source
C C 0.0181 0.0091 'International Tables Vol C Tables 4.2.6.8 and 6.1.1.4'
H H 0.0000 0.0000 'International Tables Vol C Tables 4.2.6.8 and 6.1.1.4'
P P 0.2955 0.4335 'International Tables Vol C Tables 4.2.6.8 and 6.1.1.4'
S S 0.3331 0.5567 'International Tables Vol C Tables 4.2.6.8 and 6.1.1.4'
Rh Rh 0.0927 3.6045 'International Tables Vol C Tables 4.2.6.8 and 6.1.1.4'

loop_
_geom_angle_atom_site_label_1
_geom_angle_atom_site_label_2
_geom_angle_atom_site_label_3
_geom_angle
_geom_angle_site_symmetry_1
_geom_angle_site_symmetry_3
P2 Rh1 P2 95.64(3) . 2
P2 Rh1 P1 84.43(2) . .
P2 Rh1 P1 177.663(19) 2 .
P2 Rh1 P1 177.664(19) . 2
P2 Rh1 P1 84.42(2) 2 2
P1 Rh1 P1 95.60(3) . 2
P4 Rh2 P4 179.997(8) . 7_565
P4 Rh2 P3 95.618(17) . 7_565
P4 Rh2 P3 84.384(17) 7_565 7_565
P4 Rh2 P3 84.384(17) . .
P4 Rh2 P3 95.614(17) 7_565 .
P3 Rh2 P3 179.998(18) 7_565 .
C1 P1 C2 102.14(12) . .
C1 P1 C3 104.01(14) . .
C2 P1 C3 102.02(13) . .
C1 P1 Rh1 120.36(9) . .
C2 P1 Rh1 117.19(8) . .
C3 P1 Rh1 108.93(8) . .
C6 P2 C5 101.73(11) . .
C6 P2 C4 102.73(12) . .
C5 P2 C4 102.82(13) . .
C6 P2 Rh1 114.00(8) . .
C5 P2 Rh1 123.78(8) . .
C4 P2 Rh1 109.37(8) . .
C7 P3 C8 102.19(10) . .
C7 P3 C9 101.26(11) . .
C8 P3 C9 104.23(11) . .
C7 P3 Rh2 122.47(8) . .
C8 P3 Rh2 115.53(7) . .
C9 P3 Rh2 108.94(7) . .
C11 P4 C12 102.30(11) . .
C11 P4 C10 102.64(11) . .
C12 P4 C10 102.10(11) . .
C11 P4 Rh2 114.79(7) . .
C12 P4 Rh2 123.73(8) . .
C10 P4 Rh2 108.75(7) . .
C4 C3 P1 109.41(17) . .
C3 C4 P2 108.73(18) . .
C10 C9 P3 109.32(15) . .
C9 C10 P4 108.89(15) . .
C14 C13 C18 122.0(2) . .
C15 C14 C13 120.2(2) . .
C14 C15 C16 119.5(2) . .
C15 C16 C17 120.1(2) . .
C16 C17 C18 122.1(2) . .
C17 C18 C13 116.0(2) . .
C17 C18 S1 121.97(17) . .
C13 C18 S1 122.00(17) . .

loop_
_geom_bond_atom_site_label_1
_geom_bond_atom_site_label_2
_geom_bond_distance
_geom_bond_site_symmetry_2
Rh1 P2 2.2767(5) .
Rh1 P2 2.2768(5) 2
Rh1 P1 2.2797(5) .
Rh1 P1 2.2798(5) 2
Rh2 P4 2.2884(5) .
Rh2 P4 2.2884(5) 7_565
Rh2 P3 2.2898(5) 7_565
Rh2 P3 2.2898(5) .
P1 C1 1.819(3) .
P1 C2 1.827(2) .
P1 C3 1.842(2) .
P2 C6 1.818(2) .
P2 C5 1.826(2) .
P2 C4 1.835(2) .
P3 C7 1.821(2) .
P3 C8 1.824(2) .
P3 C9 1.839(2) .
P4 C11 1.826(2) .
P4 C12 1.825(2) .
P4 C10 1.838(2) .
S1 C18 1.740(2) .
C3 C4 1.520(4) .
C9 C10 1.522(3) .
C13 C14 1.380(3) .
C13 C18 1.411(3) .
C14 C15 1.383(3) .
C15 C16 1.385(4) .
C16 C17 1.382(3) .
C17 C18 1.406(3) .

loop_
_geom_torsion_atom_site_label_1
_geom_torsion_atom_site_label_2
_geom_torsion_atom_site_label_3
_geom_torsion_atom_site_label_4
_geom_torsion
_geom_torsion_site_symmetry_1
P2 Rh1 P1 C1 130.64(10) .
P2 Rh1 P1 C1 -137.6(5) 2
P1 Rh1 P1 C1 -47.02(10) 2
P2 Rh1 P1 C2 -104.28(10) .
P2 Rh1 P1 C2 -12.5(5) 2
P1 Rh1 P1 C2 78.07(9) 2
P2 Rh1 P1 C3 10.80(11) .
P2 Rh1 P1 C3 102.5(5) 2
P1 Rh1 P1 C3 -166.86(12) 2
P2 Rh1 P2 C6 80.32(9) 2
P1 Rh1 P2 C6 -102.02(10) .
P1 Rh1 P2 C6 -11.2(5) 2
P2 Rh1 P2 C5 -44.11(10) 2
P1 Rh1 P2 C5 133.54(11) .
P1 Rh1 P2 C5 -135.6(5) 2
P2 Rh1 P2 C4 -165.32(11) 2
P1 Rh1 P2 C4 12.33(10) .
P1 Rh1 P2 C4 103.2(5) 2
P4 Rh2 P3 C7 127.75(9) .
P4 Rh2 P3 C7 -52.25(9) 7_565
P3 Rh2 P3 C7 -82(12) 7_565
P4 Rh2 P3 C8 -106.71(8) .
P4 Rh2 P3 C8 73.29(8) 7_565
P3 Rh2 P3 C8 43(12) 7_565
P4 Rh2 P3 C9 10.17(9) .
P4 Rh2 P3 C9 -169.84(9) 7_565
P3 Rh2 P3 C9 160(12) 7_565
P4 Rh2 P4 C11 -148(4) 7_565
P3 Rh2 P4 C11 78.93(8) 7_565
P3 Rh2 P4 C11 -101.07(8) .
P4 Rh2 P4 C12 85(4) 7_565
P3 Rh2 P4 C12 -47.26(10) 7_565
P3 Rh2 P4 C12 132.74(10) .
P4 Rh2 P4 C10 -34(4) 7_565
P3 Rh2 P4 C10 -166.79(9) 7_565
P3 Rh2 P4 C10 13.21(9) .
C1 P1 C3 C4 -166.88(19) .
C2 P1 C3 C4 87.2(2) .
Rh1 P1 C3 C4 -37.4(2) .
P1 C3 C4 P2 47.6(2) .
C6 P2 C4 C3 83.00(19) .
C5 P2 C4 C3 -171.62(18) .
Rh1 P2 C4 C3 -38.4(2) .
C7 P3 C9 C10 -167.49(17) .
C8 P3 C9 C10 86.69(18) .
Rh2 P3 C9 C10 -37.17(18) .
P3 C9 C10 P4 48.4(2) .
C11 P4 C10 C9 82.44(18) .
C12 P4 C10 C9 -171.82(16) .
Rh2 P4 C10 C9 -39.55(18) .
C18 C13 C14 C15 0.6(3) .
C13 C14 C15 C16 0.6(4) .
C14 C15 C16 C17 -0.9(4) .
C15 C16 C17 C18 0.2(3) .
C16 C17 C18 C13 0.9(3) .
C16 C17 C18 S1 -177.51(17) .
C14 C13 C18 C17 -1.3(3) .
C14 C13 C18 S1 177.14(17) .
